data_4073734
loop_
_publ_author_name
'Jaroschik, Florian'
'Shima, Takanori'
'Li, Xiaofang'
'Mori, Kyouichi'
'Ricard, Louis'
'Le Goff, Xavier-Fr\'ed\'eric'
'Nief, Fran\,cois'
'Hou, Zhaomin'

_publ_section_title
;
 Synthesis, Characterization, and Reactivity of
 Mono(phospholyl)lanthanoid(III) Bis(dimethylaminobenzyl) Complexes
;
_journal_issue 23
_journal_name_full Organometallics
_journal_page_first 5654
_journal_paper_doi 10.1021/om7005936
_journal_volume 26
_journal_year 2007
_chemical_formula_sum 'C22 H40 I2 O2 P Sm'
_chemical_formula_weight 771.66
_chemical_name_systematic
; 
 ? 
;
_space_group_IT_number 14
_symmetry_space_group_name_Hall '-P 2ybc'
_symmetry_space_group_name_H-M 'P 1 21/c 1'
_atom_sites_solution_hydrogens geom
_atom_sites_solution_primary direct
_atom_sites_solution_secondary difmap
_audit_creation_method SHELXL-97
_cell_angle_alpha 90.00
_cell_angle_beta 96.765(2)
_cell_angle_gamma 90.00
_cell_formula_units_Z 4
_cell_length_a 17.435(2)
_cell_length_b 8.688(1)
_cell_length_c 18.590(3)
_cell_measurement_temperature 163(2)
_cell_volume 2796.3(6)
_computing_cell_refinement 'Bruker SMART'
_computing_data_collection 'Bruker SMART'
_computing_data_reduction 'Bruker SAINT'
_computing_molecular_graphics 'ORTEP-III (Farrugia, 1999)'
_computing_structure_refinement 'SHELXL-97 (Sheldrick, 1997)'
_computing_structure_solution 'SHELXS-97 (Sheldrick, 1990)'
_diffrn_ambient_temperature 163(2)
_diffrn_measured_fraction_theta_full 0.967
_diffrn_measured_fraction_theta_max 0.967
_diffrn_measurement_device_type 'CCD area detector'
_diffrn_measurement_method 'phi and omega scans'
_diffrn_radiation_monochromator graphite
_diffrn_radiation_source 'fine-focus sealed tube'
_diffrn_radiation_type MoK\a
_diffrn_radiation_wavelength 0.71073
_diffrn_reflns_av_R_equivalents 0.0359
_diffrn_reflns_av_sigmaI/netI 0.0433
_diffrn_reflns_limit_h_max 21
_diffrn_reflns_limit_h_min -22
_diffrn_reflns_limit_k_max 8
_diffrn_reflns_limit_k_min -11
_diffrn_reflns_limit_l_max 20
_diffrn_reflns_limit_l_min -24
_diffrn_reflns_number 16574
_diffrn_reflns_theta_full 27.54
_diffrn_reflns_theta_max 27.54
_diffrn_reflns_theta_min 2.21
_exptl_absorpt_coefficient_mu 4.379
_exptl_absorpt_correction_T_max 0.6686
_exptl_absorpt_correction_T_min 0.2733
_exptl_absorpt_correction_type empirical
_exptl_absorpt_process_details 'Bruker SADABS'
_exptl_crystal_colour 'dark red'
_exptl_crystal_density_diffrn 1.833
_exptl_crystal_density_method 'not measured'
_exptl_crystal_description irregular
_exptl_crystal_F_000 1484
_exptl_crystal_size_max 0.40
_exptl_crystal_size_mid 0.30
_exptl_crystal_size_min 0.10
_refine_diff_density_max 1.130
_refine_diff_density_min -0.924
_refine_diff_density_rms 0.120
_refine_ls_extinction_method none
_refine_ls_goodness_of_fit_ref 1.009
_refine_ls_hydrogen_treatment constr
_refine_ls_matrix_type full
_refine_ls_number_parameters 261
_refine_ls_number_reflns 6243
_refine_ls_number_restraints 0
_refine_ls_restrained_S_all 1.009
_refine_ls_R_factor_all 0.0601
_refine_ls_R_factor_gt 0.0409
_refine_ls_shift/su_max 0.000
_refine_ls_shift/su_mean 0.000
_refine_ls_structure_factor_coef Fsqd
_refine_ls_weighting_details 'calc w=1/[\s^2^(Fo^2^)+(0.0438P)^2^+0.0000P] where P=(Fo^2^+2Fc^2^)/3'
_refine_ls_weighting_scheme calc
_refine_ls_wR_factor_gt 0.0859
_refine_ls_wR_factor_ref 0.0928
_reflns_number_gt 4707
_reflns_number_total 6243
_reflns_threshold_expression >2sigma(I)
_cod_data_source_file om7005936-file003.cif
_cod_data_source_block 1006ja
_cod_original_cell_volume 2796.5(7)
_cod_original_sg_symbol_H-M P2(1)/c
_cod_database_code 4073734

loop_
_symmetry_equiv_pos_as_xyz
'x, y, z'
'-x, y+1/2, -z+1/2'
'-x, -y, -z'
'x, -y-1/2, z-1/2'

loop_
_atom_site_label
_atom_site_type_symbol
_atom_site_fract_x
_atom_site_fract_y
_atom_site_fract_z
_atom_site_U_iso_or_equiv
_atom_site_adp_type
_atom_site_occupancy
_atom_site_symmetry_multiplicity
_atom_site_calc_flag
_atom_site_refinement_flags
Sm1 Sm 0.214802(14) 0.51020(3) 0.187800(14) 0.03766(9) Uani 1 1 d .
O1 O 0.1662(2) 0.6766(4) 0.08669(19) 0.0508(9) Uani 1 1 d .
O2 O 0.1513(2) 0.4008(5) 0.2864(2) 0.0545(10) Uani 1 1 d .
P1 P 0.37394(8) 0.59498(17) 0.17398(7) 0.0440(3) Uani 1 1 d .
I1 I 0.18850(3) 0.80340(5) 0.27337(2) 0.06693(14) Uani 1 1 d .
I2 I 0.10589(2) 0.27397(5) 0.10815(3) 0.06765(14) Uani 1 1 d .
C1 C 0.3435(3) 0.4402(7) 0.1155(3) 0.0410(12) Uani 1 1 d .
C2 C 0.3311(3) 0.3068(6) 0.1551(3) 0.0415(12) Uani 1 1 d .
C3 C 0.3465(3) 0.3267(6) 0.2318(3) 0.0398(12) Uani 1 1 d .
C4 C 0.3685(3) 0.4776(6) 0.2517(3) 0.0397(12) Uani 1 1 d .
C5 C 0.3466(3) 0.4521(8) 0.0332(3) 0.0529(15) Uani 1 1 d .
C6 C 0.3640(4) 0.6189(9) 0.0115(3) 0.080(2) Uani 1 1 d .
H6A H 0.3242 0.6878 0.0264 0.120 Uiso 1 1 calc R
H6B H 0.3639 0.6248 -0.0411 0.120 Uiso 1 1 calc R
H6C H 0.4147 0.6499 0.0355 0.120 Uiso 1 1 calc R
C7 C 0.2712(3) 0.4038(10) -0.0125(3) 0.075(2) Uani 1 1 d .
H7A H 0.2281 0.4638 0.0023 0.113 Uiso 1 1 calc R
H7B H 0.2619 0.2940 -0.0051 0.113 Uiso 1 1 calc R
H7C H 0.2755 0.4228 -0.0638 0.113 Uiso 1 1 calc R
C8 C 0.4138(3) 0.3517(9) 0.0137(3) 0.071(2) Uani 1 1 d .
H8A H 0.4231 0.3730 -0.0363 0.107 Uiso 1 1 calc R
H8B H 0.4005 0.2428 0.0184 0.107 Uiso 1 1 calc R
H8C H 0.4604 0.3753 0.0465 0.107 Uiso 1 1 calc R
C9 C 0.3148(3) 0.1458(7) 0.1237(3) 0.0588(16) Uani 1 1 d .
H9A H 0.2948 0.1542 0.0723 0.088 Uiso 1 1 calc R
H9B H 0.2765 0.0945 0.1499 0.088 Uiso 1 1 calc R
H9C H 0.3627 0.0857 0.1287 0.088 Uiso 1 1 calc R
C10 C 0.3492(3) 0.1876(7) 0.2810(3) 0.0552(15) Uani 1 1 d .
H10A H 0.3965 0.1289 0.2767 0.083 Uiso 1 1 calc R
H10B H 0.3041 0.1223 0.2670 0.083 Uiso 1 1 calc R
H10C H 0.3489 0.2215 0.3312 0.083 Uiso 1 1 calc R
C11 C 0.4008(3) 0.5350(7) 0.3274(3) 0.0512(15) Uani 1 1 d .
C12 C 0.4223(4) 0.7048(8) 0.3256(3) 0.071(2) Uani 1 1 d .
H12A H 0.4636 0.7189 0.2947 0.107 Uiso 1 1 calc R
H12B H 0.4401 0.7401 0.3748 0.107 Uiso 1 1 calc R
H12C H 0.3769 0.7647 0.3060 0.107 Uiso 1 1 calc R
C13 C 0.3430(4) 0.5151(8) 0.3838(3) 0.0646(18) Uani 1 1 d .
H13A H 0.2963 0.5754 0.3689 0.097 Uiso 1 1 calc R
H13B H 0.3667 0.5510 0.4312 0.097 Uiso 1 1 calc R
H13C H 0.3292 0.4061 0.3870 0.097 Uiso 1 1 calc R
C14 C 0.4756(3) 0.4429(9) 0.3517(3) 0.072(2) Uani 1 1 d .
H14A H 0.4629 0.3335 0.3555 0.107 Uiso 1 1 calc R
H14B H 0.4988 0.4806 0.3990 0.107 Uiso 1 1 calc R
H14C H 0.5122 0.4564 0.3161 0.107 Uiso 1 1 calc R
C15 C 0.0990(3) 0.6638(8) 0.0324(3) 0.0607(16) Uani 1 1 d .
H15A H 0.0510 0.6599 0.0561 0.073 Uiso 1 1 calc R
H15B H 0.1022 0.5691 0.0033 0.073 Uiso 1 1 calc R
C16 C 0.0992(5) 0.8038(11) -0.0149(4) 0.112(3) Uani 1 1 d .
H16A H 0.0906 0.7742 -0.0666 0.135 Uiso 1 1 calc R
H16B H 0.0578 0.8759 -0.0047 0.135 Uiso 1 1 calc R
C17 C 0.1756(4) 0.8765(8) 0.0021(3) 0.0702(18) Uani 1 1 d .
H17A H 0.1724 0.9897 -0.0038 0.084 Uiso 1 1 calc R
H17B H 0.2132 0.8351 -0.0288 0.084 Uiso 1 1 calc R
C18 C 0.1969(4) 0.8323(7) 0.0808(3) 0.0619(17) Uani 1 1 d .
H18A H 0.2536 0.8335 0.0936 0.074 Uiso 1 1 calc R
H18B H 0.1732 0.9041 0.1131 0.074 Uiso 1 1 calc R
C19 C 0.0731(5) 0.4559(9) 0.2961(5) 0.094(3) Uani 1 1 d .
H19A H 0.0757 0.5587 0.3192 0.112 Uiso 1 1 calc R
H19B H 0.0408 0.4633 0.2487 0.112 Uiso 1 1 calc R
C20 C 0.0402(5) 0.3433(13) 0.3427(6) 0.133(4) Uani 1 1 d .
H20A H 0.0389 0.3865 0.3918 0.159 Uiso 1 1 calc R
H20B H -0.0133 0.3171 0.3224 0.159 Uiso 1 1 calc R
C21 C 0.0866(5) 0.2118(11) 0.3461(6) 0.129(4) Uani 1 1 d .
H21A H 0.0597 0.1278 0.3174 0.155 Uiso 1 1 calc R
H21B H 0.0979 0.1768 0.3969 0.155 Uiso 1 1 calc R
C22 C 0.1590(4) 0.2513(9) 0.3167(4) 0.083(2) Uani 1 1 d .
H22A H 0.2028 0.2486 0.3557 0.100 Uiso 1 1 calc R
H22B H 0.1693 0.1759 0.2790 0.100 Uiso 1 1 calc R

loop_
_atom_site_aniso_label
_atom_site_aniso_U_11
_atom_site_aniso_U_22
_atom_site_aniso_U_33
_atom_site_aniso_U_23
_atom_site_aniso_U_13
_atom_site_aniso_U_12
Sm1 0.03556(14) 0.03481(16) 0.04270(15) -0.00196(12) 0.00495(10) -0.00262(11)
O1 0.058(2) 0.045(2) 0.047(2) 0.0042(18) -0.0054(18) -0.0013(18)
O2 0.050(2) 0.052(3) 0.064(2) 0.007(2) 0.0171(19) -0.0033(19)
P1 0.0438(7) 0.0442(9) 0.0444(7) -0.0016(6) 0.0071(6) -0.0139(6)
I1 0.0900(3) 0.0456(3) 0.0673(3) -0.0114(2) 0.0180(2) 0.0050(2)
I2 0.0553(2) 0.0596(3) 0.0855(3) -0.0133(2) -0.0024(2) -0.0189(2)
C1 0.033(3) 0.052(3) 0.038(3) -0.005(2) 0.003(2) -0.002(2)
C2 0.035(3) 0.042(3) 0.048(3) -0.011(2) 0.003(2) -0.005(2)
C3 0.033(3) 0.039(3) 0.047(3) 0.000(2) 0.004(2) -0.003(2)
C4 0.034(2) 0.047(3) 0.037(3) 0.000(2) 0.002(2) -0.008(2)
C5 0.041(3) 0.081(5) 0.037(3) -0.008(3) 0.004(2) 0.005(3)
C6 0.091(5) 0.101(6) 0.052(4) 0.016(4) 0.024(4) 0.008(5)
C7 0.050(4) 0.134(7) 0.040(3) -0.015(4) -0.001(3) 0.005(4)
C8 0.051(4) 0.113(6) 0.051(4) -0.012(4) 0.011(3) 0.013(4)
C9 0.050(3) 0.052(4) 0.073(4) -0.018(3) 0.001(3) 0.001(3)
C10 0.055(3) 0.053(4) 0.058(4) 0.010(3) 0.005(3) 0.003(3)
C11 0.045(3) 0.070(4) 0.038(3) -0.007(3) 0.000(2) -0.010(3)
C12 0.081(5) 0.068(5) 0.065(4) -0.026(4) 0.008(3) -0.026(4)
C13 0.063(4) 0.090(5) 0.042(3) -0.007(3) 0.011(3) 0.000(4)
C14 0.044(3) 0.107(6) 0.058(4) -0.013(4) -0.014(3) 0.003(4)
C15 0.047(3) 0.072(5) 0.060(4) 0.000(3) -0.006(3) -0.002(3)
C16 0.088(6) 0.139(9) 0.100(6) 0.059(6) -0.033(5) -0.037(6)
C17 0.081(5) 0.063(5) 0.065(4) 0.015(3) 0.001(3) -0.002(4)
C18 0.075(4) 0.037(4) 0.070(4) 0.003(3) -0.006(3) -0.004(3)
C19 0.086(5) 0.078(6) 0.127(7) 0.011(5) 0.058(5) 0.017(4)
C20 0.087(6) 0.123(9) 0.200(11) 0.042(8) 0.069(7) -0.012(6)
C21 0.090(6) 0.099(8) 0.210(11) 0.066(8) 0.066(7) 0.006(6)
C22 0.067(4) 0.072(5) 0.114(6) 0.044(5) 0.024(4) 0.009(4)

loop_
_atom_type_symbol
_atom_type_description
_atom_type_scat_dispersion_real
_atom_type_scat_dispersion_imag
_atom_type_scat_source
C C 0.0033 0.0016 'International Tables Vol C Tables 4.2.6.8 and 6.1.1.4'
H H 0.0000 0.0000 'International Tables Vol C Tables 4.2.6.8 and 6.1.1.4'
P P 0.1023 0.0942 'International Tables Vol C Tables 4.2.6.8 and 6.1.1.4'
I I -0.4742 1.8119 'International Tables Vol C Tables 4.2.6.8 and 6.1.1.4'
Sm Sm -0.1638 3.4418 'International Tables Vol C Tables 4.2.6.8 and 6.1.1.4'
O O 0.0106 0.0060 'International Tables Vol C Tables 4.2.6.8 and 6.1.1.4'

loop_
_geom_angle_atom_site_label_1
_geom_angle_atom_site_label_2
_geom_angle_atom_site_label_3
_geom_angle
O2 Sm1 O1 131.37(13)
O2 Sm1 C2 108.68(15)
O1 Sm1 C2 113.54(14)
O2 Sm1 C1 137.04(15)
O1 Sm1 C1 89.08(14)
C2 Sm1 C1 28.90(15)
O2 Sm1 C4 97.92(13)
O1 Sm1 C4 127.65(13)
C2 Sm1 C4 49.63(14)
C1 Sm1 C4 53.60(14)
O2 Sm1 C3 89.33(13)
O1 Sm1 C3 138.61(13)
C2 Sm1 C3 29.32(14)
C1 Sm1 C3 49.62(15)
C4 Sm1 C3 28.77(14)
O2 Sm1 P1 133.29(10)
O1 Sm1 P1 91.72(9)
C2 Sm1 P1 54.58(11)
C1 Sm1 P1 35.98(11)
C4 Sm1 P1 36.16(10)
C3 Sm1 P1 54.55(10)
O2 Sm1 I2 77.97(9)
O1 Sm1 I2 83.41(9)
C2 Sm1 I2 84.03(10)
C1 Sm1 I2 96.22(11)
C4 Sm1 I2 130.00(11)
C3 Sm1 I2 101.40(10)
P1 Sm1 I2 132.16(3)
O2 Sm1 I1 79.92(10)
O1 Sm1 I1 81.27(9)
C2 Sm1 I1 142.24(10)
C1 Sm1 I1 127.13(11)
C4 Sm1 I1 93.33(10)
C3 Sm1 I1 118.90(10)
P1 Sm1 I1 92.17(3)
I2 Sm1 I1 133.363(16)
C15 O1 C18 106.8(4)
C15 O1 Sm1 131.7(3)
C18 O1 Sm1 120.6(3)
C22 O2 C19 107.2(5)
C22 O2 Sm1 128.6(4)
C19 O2 Sm1 118.2(4)
C1 P1 C4 91.3(2)
C1 P1 Sm1 69.05(16)
C4 P1 Sm1 68.97(16)
C2 C1 C5 127.0(5)
C2 C1 P1 111.0(4)
C5 C1 P1 121.1(4)
C2 C1 Sm1 75.3(3)
C5 C1 Sm1 125.7(3)
P1 C1 Sm1 74.97(17)
C1 C2 C3 113.7(4)
C1 C2 C9 126.0(5)
C3 C2 C9 119.7(5)
C1 C2 Sm1 75.8(3)
C3 C2 Sm1 76.3(3)
C9 C2 Sm1 123.5(3)
C4 C3 C2 112.9(5)
C4 C3 C10 126.7(5)
C2 C3 C10 119.7(5)
C4 C3 Sm1 74.8(3)
C2 C3 Sm1 74.4(3)
C10 C3 Sm1 126.2(3)
C3 C4 C11 127.2(5)
C3 C4 P1 111.1(4)
C11 C4 P1 120.6(4)
C3 C4 Sm1 76.4(3)
C11 C4 Sm1 125.6(3)
P1 C4 Sm1 74.87(17)
C8 C5 C7 109.9(5)
C8 C5 C1 108.3(5)
C7 C5 C1 113.7(4)
C8 C5 C6 107.1(5)
C7 C5 C6 107.0(5)
C1 C5 C6 110.7(5)
C12 C11 C4 111.0(5)
C12 C11 C13 107.7(5)
C4 C11 C13 112.7(4)
C12 C11 C14 107.8(5)
C4 C11 C14 107.7(5)
C13 C11 C14 109.7(5)
O1 C15 C16 106.6(5)
C17 C16 C15 106.6(6)
C16 C17 C18 102.2(6)
O1 C18 C17 104.9(5)
C20 C19 O2 106.7(7)
C21 C20 C19 107.9(7)
C20 C21 C22 108.1(7)
O2 C22 C21 108.3(6)

loop_
_geom_bond_atom_site_label_1
_geom_bond_atom_site_label_2
_geom_bond_distance
Sm1 O2 2.443(4)
Sm1 O1 2.442(4)
Sm1 C2 2.810(5)
Sm1 C1 2.815(5)
Sm1 C4 2.815(5)
Sm1 C3 2.835(5)
Sm1 P1 2.9112(14)
Sm1 I2 3.0575(5)
Sm1 I1 3.0663(6)
O1 C15 1.458(6)
O1 C18 1.464(7)
O2 C22 1.416(7)
O2 C19 1.476(7)
P1 C1 1.771(5)
P1 C4 1.779(5)
C1 C2 1.404(7)
C1 C5 1.540(7)
C2 C3 1.429(7)
C2 C9 1.530(7)
C3 C4 1.404(7)
C3 C10 1.513(7)
C4 C11 1.537(7)
C5 C8 1.537(8)
C5 C7 1.538(8)
C5 C6 1.543(9)
C11 C12 1.524(8)
C11 C13 1.548(7)
C11 C14 1.550(8)
C15 C16 1.501(9)
C16 C17 1.474(9)
C17 C18 1.515(8)
C19 C20 1.467(10)
C20 C21 1.397(12)
C21 C22 1.474(9)
